data_2235279
loop_
_publ_author_name
'Zhang, Fan'
'Lin, Qiu-Yue'
'Chen, Ling-Ling'
'Ke, Jun-Gang'

_publ_section_title
;
 Bis(2-amino-1,3-benzothiazol-3-ium)
 bis(7-oxabicyclo[2.2.1]heptane-2,3-dicarboxylato)cadmate hexahydrate
;
_journal_coeditor_code VN2038
_journal_issue 6
_journal_name_full 'Acta Crystallographica Section E'
_journal_page_first m818
_journal_paper_doi 10.1107/S1600536812022593
_journal_volume 68
_journal_year 2012
_chemical_formula_iupac '(C7 H7 N2 S)2 [Cd (C8 H8 O5)2], 6H2 O'
_chemical_formula_moiety 'C16 H16 Cd O10, 2(C7 H7 N2 S), 6(H2 O)'
_chemical_formula_sum 'C30 H42 Cd N4 O16 S2'
_chemical_formula_weight 891.23
_chemical_name_systematic
;
Bis(2-amino-1,3-benzothiazol-3-ium)
bis(7-oxabicyclo[2.2.1]heptane-2,3-dicarboxylato)cadmate hexahydrate
;
_space_group_IT_number 2
_symmetry_cell_setting triclinic
_symmetry_space_group_name_Hall '-P 1'
_symmetry_space_group_name_H-M 'P -1'
_atom_sites_solution_hydrogens geom
_atom_sites_solution_primary direct
_atom_sites_solution_secondary difmap
_audit_creation_method SHELXL-97
_cell_angle_alpha 89.039(7)
_cell_angle_beta 89.004(7)
_cell_angle_gamma 82.062(7)
_cell_formula_units_Z 1
_cell_length_a 6.6990(8)
_cell_length_b 10.3103(10)
_cell_length_c 13.0979(13)
_cell_measurement_reflns_used 3684
_cell_measurement_temperature 296(2)
_cell_measurement_theta_max 24.99
_cell_measurement_theta_min 1.56
_cell_volume 895.76(16)
_computing_cell_refinement 'SAINT (Bruker, 2006)'
_computing_data_collection 'APEX2 (Bruker, 2006)'
_computing_data_reduction 'SAINT (Bruker, 2006)'
_computing_molecular_graphics 'SHELXTL (Sheldrick, 2008)'
_computing_publication_material 'SHELXL97 (Sheldrick, 2008)'
_computing_structure_refinement 'SHELXL97 (Sheldrick, 2008)'
_computing_structure_solution 'SHELXS97 (Sheldrick, 2008)'
_diffrn_ambient_temperature 296(2)
_diffrn_measured_fraction_theta_full 0.996
_diffrn_measured_fraction_theta_max 0.996
_diffrn_measurement_device_type 'Bruker APEXII area-detector'
_diffrn_measurement_method '\w scans'
_diffrn_radiation_monochromator graphite
_diffrn_radiation_source 'fine-focus sealed tube'
_diffrn_radiation_type MoK\a
_diffrn_radiation_wavelength 0.71073
_diffrn_reflns_av_R_equivalents 0.0371
_diffrn_reflns_av_sigmaI/netI 0.0343
_diffrn_reflns_limit_h_max 7
_diffrn_reflns_limit_h_min -7
_diffrn_reflns_limit_k_max 12
_diffrn_reflns_limit_k_min -12
_diffrn_reflns_limit_l_max 15
_diffrn_reflns_limit_l_min -15
_diffrn_reflns_number 12401
_diffrn_reflns_theta_full 24.99
_diffrn_reflns_theta_max 24.99
_diffrn_reflns_theta_min 1.56
_diffrn_standards_decay_% 0
_exptl_absorpt_coefficient_mu 0.805
_exptl_absorpt_correction_T_max .957
_exptl_absorpt_correction_T_min .927
_exptl_absorpt_correction_type multi-scan
_exptl_absorpt_process_details '(SADABS; Sheldrick, 1996)'
_exptl_crystal_colour colourless
_exptl_crystal_density_diffrn 1.652
_exptl_crystal_density_method 'not measured'
_exptl_crystal_description block
_exptl_crystal_F_000 458
_exptl_crystal_size_max .118
_exptl_crystal_size_mid .078
_exptl_crystal_size_min .055
_refine_diff_density_max 0.393
_refine_diff_density_min -0.334
_refine_ls_extinction_method none
_refine_ls_goodness_of_fit_ref 1.069
_refine_ls_hydrogen_treatment constr
_refine_ls_matrix_type full
_refine_ls_number_parameters 250
_refine_ls_number_reflns 3138
_refine_ls_number_restraints 0
_refine_ls_restrained_S_all 1.069
_refine_ls_R_factor_gt 0.0292
_refine_ls_shift/su_max 0.001
_refine_ls_shift/su_mean 0.000
_refine_ls_structure_factor_coef Fsqd
_refine_ls_weighting_details 'calc w=1/[\s^2^(Fo^2^)+(0.0329P)^2^+0.3371P] where P=(Fo^2^+2Fc^2^)/3'
_refine_ls_weighting_scheme calc
_refine_ls_wR_factor_gt 0.0674
_refine_ls_wR_factor_ref 0.0699
_reflns_number_gt 2782
_reflns_number_total 3138
_reflns_threshold_expression I>2sigma(I)
_cod_data_source_file vn2038.cif
_cod_data_source_block I
_cod_database_code 2235279
_cod_database_fobs_code 2235279

loop_
_symmetry_equiv_pos_as_xyz
'x, y, z'
'-x, -y, -z'

loop_
_atom_site_type_symbol
_atom_site_label
_atom_site_fract_x
_atom_site_fract_y
_atom_site_fract_z
_atom_site_U_iso_or_equiv
_atom_site_adp_type
_atom_site_calc_flag
_atom_site_refinement_flags
_atom_site_occupancy
_atom_site_symmetry_multiplicity
Cd Cd1 0.5000 0.0000 0.0000 0.02740(11) Uani d S 1 2
S S1 0.67420(11) 0.26053(7) 0.52095(5) 0.03489(19) Uani d . 1 1
N N1 0.7260(3) 0.0299(2) 0.59906(16) 0.0269(5) Uani d . 1 1
H H1A 0.7363 -0.0334 0.6431 0.032 Uiso calc R 1 1
N N2 0.6614(4) 0.1938(2) 0.71990(17) 0.0357(6) Uani d . 1 1
H H2A 0.6700 0.1374 0.7693 0.043 Uiso calc R 1 1
H H2B 0.6361 0.2761 0.7325 0.043 Uiso calc R 1 1
O O1 0.6235(3) 0.16660(17) 0.06762(15) 0.0342(5) Uani d . 1 1
O O1W 0.4780(4) 0.5348(2) 0.28331(18) 0.0480(6) Uani d G 1 1
H H1WA 0.5186 0.4890 0.2317 0.072 Uiso d G 1 1
H H1WB 0.3871 0.4986 0.3141 0.072 Uiso d G 1 1
O O2 0.6139(3) 0.35871(19) 0.14105(15) 0.0394(5) Uani d . 1 1
O O2W 0.1911(4) 0.4499(3) 0.59727(19) 0.0624(7) Uani d G 1 1
H H2WA 0.3036 0.4588 0.6234 0.094 Uiso d G 1 1
H H2WB 0.2054 0.4335 0.5340 0.094 Uiso d G 1 1
O O3 0.2779(3) 0.01702(17) 0.13613(13) 0.0333(5) Uani d . 1 1
O O3W 0.1839(4) 0.3984(2) 0.37312(18) 0.0552(6) Uani d G 1 1
H H3WA 0.0724 0.4490 0.3713 0.083 Uiso d G 1 1
H H3WB 0.1880 0.3405 0.3274 0.083 Uiso d G 1 1
O O4 0.2247(3) 0.16445(18) 0.25914(14) 0.0342(5) Uani d . 1 1
O O5 0.2679(3) 0.16742(17) -0.07122(13) 0.0297(4) Uani d . 1 1
C C6 0.1262(4) 0.3800(3) -0.1106(2) 0.0329(6) Uani d . 1 1
H H6A 0.1338 0.3824 -0.1846 0.039 Uiso calc R 1 1
H H6B 0.1048 0.4688 -0.0854 0.039 Uiso calc R 1 1
C C5 -0.0403(4) 0.3011(3) -0.0718(2) 0.0348(7) Uani d . 1 1
H H5A -0.1379 0.3537 -0.0286 0.042 Uiso calc R 1 1
H H5B -0.1095 0.2677 -0.1280 0.042 Uiso calc R 1 1
C C1 0.3151(4) 0.3013(2) -0.06518(19) 0.0268(6) Uani d . 1 1
H H1B 0.4400 0.3149 -0.1013 0.032 Uiso calc R 1 1
C C4 0.0804(4) 0.1902(3) -0.0110(2) 0.0290(6) Uani d . 1 1
H H4A 0.0123 0.1123 -0.0029 0.035 Uiso calc R 1 1
C C2 0.3217(4) 0.3217(2) 0.05110(19) 0.0236(6) Uani d . 1 1
H H2C 0.2807 0.4145 0.0659 0.028 Uiso calc R 1 1
C C3 0.1510(4) 0.2401(2) 0.08993(19) 0.0240(6) Uani d . 1 1
H H3A 0.0406 0.2998 0.1206 0.029 Uiso calc R 1 1
C C7 0.5339(4) 0.2791(3) 0.0913(2) 0.0264(6) Uani d . 1 1
C C8 0.2237(4) 0.1329(3) 0.1673(2) 0.0266(6) Uani d . 1 1
C C9 0.7242(4) 0.1270(3) 0.4387(2) 0.0300(6) Uani d . 1 1
C C10 0.7405(4) 0.1277(3) 0.3330(2) 0.0395(7) Uani d . 1 1
H H10A 0.7240 0.2058 0.2956 0.047 Uiso calc R 1 1
C C11 0.7818(5) 0.0087(3) 0.2852(2) 0.0451(8) Uani d . 1 1
H H11A 0.7938 0.0065 0.2144 0.054 Uiso calc R 1 1
C C12 0.8059(4) -0.1076(3) 0.3408(2) 0.0408(7) Uani d . 1 1
H H12A 0.8337 -0.1865 0.3065 0.049 Uiso calc R 1 1
C C13 0.7897(4) -0.1093(3) 0.4460(2) 0.0327(6) Uani d . 1 1
H H13A 0.8053 -0.1876 0.4831 0.039 Uiso calc R 1 1
C C14 0.7494(4) 0.0096(3) 0.49408(19) 0.0257(6) Uani d . 1 1
C C15 0.6867(4) 0.1544(3) 0.6253(2) 0.0269(6) Uani d . 1 1

loop_
_atom_site_aniso_label
_atom_site_aniso_U_11
_atom_site_aniso_U_22
_atom_site_aniso_U_33
_atom_site_aniso_U_12
_atom_site_aniso_U_13
_atom_site_aniso_U_23
Cd1 0.03353(18) 0.01935(16) 0.02779(17) 0.00173(11) 0.00364(12) -0.00422(11)
S1 0.0462(5) 0.0268(4) 0.0307(4) -0.0022(3) -0.0007(3) 0.0056(3)
N1 0.0304(13) 0.0259(12) 0.0248(12) -0.0054(9) -0.0008(9) 0.0044(9)
N2 0.0538(16) 0.0271(13) 0.0257(12) -0.0046(11) 0.0014(11) -0.0006(10)
O1 0.0308(11) 0.0251(10) 0.0456(12) 0.0010(8) -0.0048(9) -0.0076(9)
O1W 0.0570(16) 0.0340(12) 0.0522(14) -0.0043(10) 0.0143(11) -0.0108(10)
O2 0.0370(12) 0.0364(12) 0.0467(12) -0.0089(9) -0.0047(9) -0.0161(10)
O2W 0.0599(16) 0.0736(18) 0.0512(15) 0.0011(14) -0.0085(12) -0.0075(14)
O3 0.0461(12) 0.0223(10) 0.0289(10) 0.0031(8) 0.0099(9) 0.0026(8)
O3W 0.0620(16) 0.0484(15) 0.0533(15) -0.0003(12) 0.0115(12) -0.0161(12)
O4 0.0501(13) 0.0284(10) 0.0235(10) -0.0034(9) 0.0028(9) 0.0002(8)
O5 0.0389(11) 0.0233(10) 0.0255(10) 0.0012(8) -0.0019(8) -0.0045(8)
C6 0.0436(18) 0.0274(15) 0.0262(14) 0.0003(12) -0.0045(12) 0.0035(12)
C5 0.0343(17) 0.0332(16) 0.0357(16) 0.0002(12) -0.0086(13) -0.0007(13)
C1 0.0333(15) 0.0227(14) 0.0240(14) -0.0036(11) 0.0058(11) 0.0021(11)
C4 0.0282(15) 0.0226(14) 0.0364(16) -0.0041(11) -0.0021(12) -0.0001(12)
C2 0.0302(15) 0.0151(13) 0.0250(13) -0.0004(10) 0.0003(11) -0.0035(10)
C3 0.0250(14) 0.0203(13) 0.0254(13) 0.0009(10) 0.0052(11) -0.0013(11)
C7 0.0310(15) 0.0238(15) 0.0251(14) -0.0066(12) 0.0041(11) -0.0012(11)
C8 0.0243(14) 0.0258(15) 0.0295(15) -0.0040(11) 0.0086(11) 0.0030(12)
C9 0.0268(15) 0.0329(16) 0.0302(15) -0.0037(12) -0.0033(11) 0.0037(12)
C10 0.0404(18) 0.052(2) 0.0262(15) -0.0056(14) -0.0030(13) 0.0081(14)
C11 0.0399(19) 0.072(2) 0.0240(15) -0.0108(16) 0.0002(13) -0.0062(16)
C12 0.0357(17) 0.0481(19) 0.0387(18) -0.0045(14) 0.0006(13) -0.0152(15)
C13 0.0289(16) 0.0330(16) 0.0367(16) -0.0048(12) -0.0021(12) -0.0043(13)
C14 0.0188(14) 0.0331(15) 0.0253(14) -0.0034(11) -0.0022(10) -0.0004(12)
C15 0.0273(15) 0.0267(15) 0.0270(14) -0.0046(11) -0.0025(11) 0.0020(12)

loop_
_atom_type_symbol
_atom_type_description
_atom_type_scat_dispersion_real
_atom_type_scat_dispersion_imag
_atom_type_scat_source
C C 0.0033 0.0016 'International Tables Vol C Tables 4.2.6.8 and 6.1.1.4'
H H 0.0000 0.0000 'International Tables Vol C Tables 4.2.6.8 and 6.1.1.4'
Cd Cd -0.8075 1.2024 'International Tables Vol C Tables 4.2.6.8 and 6.1.1.4'
N N 0.0061 0.0033 'International Tables Vol C Tables 4.2.6.8 and 6.1.1.4'
O O 0.0106 0.0060 'International Tables Vol C Tables 4.2.6.8 and 6.1.1.4'
S S 0.1246 0.1234 'International Tables Vol C Tables 4.2.6.8 and 6.1.1.4'

loop_
_geom_angle_atom_site_label_1
_geom_angle_atom_site_label_2
_geom_angle_atom_site_label_3
_geom_angle_site_symmetry_1
_geom_angle_site_symmetry_3
_geom_angle
O1 Cd1 O1 2_655 . 180.00(10)
O1 Cd1 O3 2_655 . 94.23(7)
O1 Cd1 O3 . . 85.77(7)
O1 Cd1 O3 2_655 2_655 85.77(7)
O1 Cd1 O3 . 2_655 94.23(7)
O3 Cd1 O3 . 2_655 180.00(6)
O1 Cd1 O5 2_655 2_655 82.90(6)
O1 Cd1 O5 . 2_655 97.10(6)
O3 Cd1 O5 . 2_655 96.23(6)
O3 Cd1 O5 2_655 2_655 83.77(6)
O1 Cd1 O5 2_655 . 97.10(6)
O1 Cd1 O5 . . 82.90(6)
O3 Cd1 O5 . . 83.77(6)
O3 Cd1 O5 2_655 . 96.23(6)
O5 Cd1 O5 2_655 . 180.00(8)
C15 S1 C9 . . 90.15(13)
C15 N1 C14 . . 114.6(2)
C15 N1 H1A . . 122.7
C14 N1 H1A . . 122.7
C15 N2 H2A . . 120.0
C15 N2 H2B . . 120.0
H2A N2 H2B . . 120.0
C7 O1 Cd1 . . 129.36(17)
H1WA O1W H1WB . . 108.2
H2WA O2W H2WB . . 110.7
C8 O3 Cd1 . . 115.11(15)
H3WA O3W H3WB . . 110.4
C1 O5 C4 . . 95.87(18)
C1 O5 Cd1 . . 117.20(15)
C4 O5 Cd1 . . 112.02(14)
C1 C6 C5 . . 101.8(2)
C1 C6 H6A . . 111.4
C5 C6 H6A . . 111.4
C1 C6 H6B . . 111.4
C5 C6 H6B . . 111.4
H6A C6 H6B . . 109.3
C4 C5 C6 . . 102.0(2)
C4 C5 H5A . . 111.4
C6 C5 H5A . . 111.4
C4 C5 H5B . . 111.4
C6 C5 H5B . . 111.4
H5A C5 H5B . . 109.2
O5 C1 C6 . . 101.6(2)
O5 C1 C2 . . 102.46(18)
C6 C1 C2 . . 110.8(2)
O5 C1 H1B . . 113.6
C6 C1 H1B . . 113.6
C2 C1 H1B . . 113.6
O5 C4 C5 . . 101.6(2)
O5 C4 C3 . . 102.5(2)
C5 C4 C3 . . 110.9(2)
O5 C4 H4A . . 113.6
C5 C4 H4A . . 113.6
C3 C4 H4A . . 113.6
C7 C2 C1 . . 110.9(2)
C7 C2 C3 . . 116.9(2)
C1 C2 C3 . . 100.8(2)
C7 C2 H2C . . 109.3
C1 C2 H2C . . 109.3
C3 C2 H2C . . 109.3
C8 C3 C4 . . 114.5(2)
C8 C3 C2 . . 113.7(2)
C4 C3 C2 . . 101.3(2)
C8 C3 H3A . . 109.0
C4 C3 H3A . . 109.0
C2 C3 H3A . . 109.0
O2 C7 O1 . . 123.2(3)
O2 C7 C2 . . 118.2(2)
O1 C7 C2 . . 118.5(2)
O4 C8 O3 . . 123.6(2)
O4 C8 C3 . . 117.4(2)
O3 C8 C3 . . 119.0(2)
C10 C9 C14 . . 120.7(3)
C10 C9 S1 . . 128.6(2)
C14 C9 S1 . . 110.64(19)
C11 C10 C9 . . 117.7(3)
C11 C10 H10A . . 121.1
C9 C10 H10A . . 121.1
C10 C11 C12 . . 121.2(3)
C10 C11 H11A . . 119.4
C12 C11 H11A . . 119.4
C13 C12 C11 . . 121.5(3)
C13 C12 H12A . . 119.3
C11 C12 H12A . . 119.3
C14 C13 C12 . . 117.5(3)
C14 C13 H13A . . 121.2
C12 C13 H13A . . 121.2
C13 C14 C9 . . 121.4(2)
C13 C14 N1 . . 126.8(2)
C9 C14 N1 . . 111.9(2)
N2 C15 N1 . . 124.0(2)
N2 C15 S1 . . 123.3(2)
N1 C15 S1 . . 112.69(19)

loop_
_geom_bond_atom_site_label_1
_geom_bond_atom_site_label_2
_geom_bond_site_symmetry_2
_geom_bond_distance
_geom_bond_publ_flag
Cd1 O1 2_655 2.2108(18) ?
Cd1 O1 . 2.2108(18) yes
Cd1 O3 . 2.2954(18) yes
Cd1 O3 2_655 2.2954(18) ?
Cd1 O5 2_655 2.3499(17) ?
Cd1 O5 . 2.3499(17) yes
S1 C15 . 1.733(3) ?
S1 C9 . 1.754(3) ?
N1 C15 . 1.324(3) ?
N1 C14 . 1.397(3) ?
N1 H1A . 0.8600 ?
N2 C15 . 1.311(3) ?
N2 H2A . 0.8600 ?
N2 H2B . 0.8600 ?
O1 C7 . 1.271(3) ?
O1W H1WA . 0.8501 ?
O1W H1WB . 0.8500 ?
O2 C7 . 1.240(3) ?
O2W H2WA . 0.8499 ?
O2W H2WB . 0.8500 ?
O3 C8 . 1.271(3) ?
O3W H3WA . 0.8500 ?
O3W H3WB . 0.8500 ?
O4 C8 . 1.252(3) ?
O5 C1 . 1.461(3) ?
O5 C4 . 1.464(3) ?
C6 C1 . 1.530(4) ?
C6 C5 . 1.543(4) ?
C6 H6A . 0.9700 ?
C6 H6B . 0.9700 ?
C5 C4 . 1.527(4) ?
C5 H5A . 0.9700 ?
C5 H5B . 0.9700 ?
C1 C2 . 1.543(3) ?
C1 H1B . 0.9800 ?
C4 C3 . 1.532(4) ?
C4 H4A . 0.9800 ?
C2 C7 . 1.528(4) ?
C2 C3 . 1.583(3) ?
C2 H2C . 0.9800 ?
C3 C8 . 1.522(3) ?
C3 H3A . 0.9800 ?
C9 C10 . 1.388(4) ?
C9 C14 . 1.391(4) ?
C10 C11 . 1.378(4) ?
C10 H10A . 0.9300 ?
C11 C12 . 1.384(4) ?
C11 H11A . 0.9300 ?
C12 C13 . 1.381(4) ?
C12 H12A . 0.9300 ?
C13 C14 . 1.378(4) ?
C13 H13A . 0.9300 ?

loop_
_geom_hbond_atom_site_label_D
_geom_hbond_atom_site_label_H
_geom_hbond_atom_site_label_A
_geom_hbond_site_symmetry_A
_geom_hbond_distance_DH
_geom_hbond_distance_HA
_geom_hbond_distance_DA
_geom_hbond_angle_DHA
O1W H1WA O2 . 0.85 1.85 2.682(3) 167.0
O2W H2WB O3W . 0.85 2.15 2.995(3) 169.8
O1W H1WB O3W . 0.85 1.96 2.806(3) 173.2
O3W H3WB O4 . 0.85 2.02 2.837(3) 161.0
N1 H1A O4 2_656 0.86 1.84 2.700(3) 175.7
N2 H2A O3 2_656 0.86 2.00 2.845(3) 168.5
N2 H2B O1W 2_666 0.86 2.00 2.824(3) 159.7
O2W H2WA O1W 2_666 0.85 1.93 2.758(4) 164.1
O3W H3WA O2W 2_566 0.85 1.96 2.794(3) 165.5

loop_
_geom_torsion_atom_site_label_1
_geom_torsion_atom_site_label_2
_geom_torsion_atom_site_label_3
_geom_torsion_atom_site_label_4
_geom_torsion_site_symmetry_1
_geom_torsion
O3 Cd1 O1 C7 . -55.7(2)
O3 Cd1 O1 C7 2_655 124.3(2)
O5 Cd1 O1 C7 2_655 -151.4(2)
O5 Cd1 O1 C7 . 28.6(2)
O1 Cd1 O3 C8 2_655 -146.03(18)
O1 Cd1 O3 C8 . 33.97(18)
O5 Cd1 O3 C8 2_655 130.68(18)
O5 Cd1 O3 C8 . -49.32(18)
O1 Cd1 O5 C1 2_655 -167.19(16)
O1 Cd1 O5 C1 . 12.81(16)
O3 Cd1 O5 C1 . 99.31(16)
O3 Cd1 O5 C1 2_655 -80.69(16)
O1 Cd1 O5 C4 2_655 83.43(16)
O1 Cd1 O5 C4 . -96.57(16)
O3 Cd1 O5 C4 . -10.07(15)
O3 Cd1 O5 C4 2_655 169.93(15)
C1 C6 C5 C4 . -0.2(3)
C4 O5 C1 C6 . -57.3(2)
Cd1 O5 C1 C6 . -175.78(14)
C4 O5 C1 C2 . 57.3(2)
Cd1 O5 C1 C2 . -61.1(2)
C5 C6 C1 O5 . 35.4(2)
C5 C6 C1 C2 . -72.9(3)
C1 O5 C4 C5 . 57.2(2)
Cd1 O5 C4 C5 . 179.65(15)
C1 O5 C4 C3 . -57.6(2)
Cd1 O5 C4 C3 . 64.89(19)
C6 C5 C4 O5 . -34.9(3)
C6 C5 C4 C3 . 73.4(3)
O5 C1 C2 C7 . 89.5(2)
C6 C1 C2 C7 . -162.8(2)
O5 C1 C2 C3 . -34.9(2)
C6 C1 C2 C3 . 72.8(2)
O5 C4 C3 C8 . -87.4(2)
C5 C4 C3 C8 . 164.8(2)
O5 C4 C3 C2 . 35.3(2)
C5 C4 C3 C2 . -72.4(2)
C7 C2 C3 C8 . 2.8(3)
C1 C2 C3 C8 . 123.0(2)
C7 C2 C3 C4 . -120.5(2)
C1 C2 C3 C4 . -0.3(2)
Cd1 O1 C7 O2 . 170.25(19)
Cd1 O1 C7 C2 . -13.6(3)
C1 C2 C7 O2 . 126.0(2)
C3 C2 C7 O2 . -119.3(3)
C1 C2 C7 O1 . -50.4(3)
C3 C2 C7 O1 . 64.3(3)
Cd1 O3 C8 O4 . -131.4(2)
Cd1 O3 C8 C3 . 49.3(3)
C4 C3 C8 O4 . -158.7(2)
C2 C3 C8 O4 . 85.5(3)
C4 C3 C8 O3 . 20.6(3)
C2 C3 C8 O3 . -95.1(3)
C15 S1 C9 C10 . 179.8(3)
C15 S1 C9 C14 . -0.5(2)
C14 C9 C10 C11 . 0.1(4)
S1 C9 C10 C11 . 179.8(2)
C9 C10 C11 C12 . 0.2(5)
C10 C11 C12 C13 . 0.0(5)
C11 C12 C13 C14 . -0.3(4)
C12 C13 C14 C9 . 0.6(4)
C12 C13 C14 N1 . 179.6(2)
C10 C9 C14 C13 . -0.5(4)
S1 C9 C14 C13 . 179.8(2)
C10 C9 C14 N1 . -179.6(2)
S1 C9 C14 N1 . 0.7(3)
C15 N1 C14 C13 . -179.6(3)
C15 N1 C14 C9 . -0.5(3)
C14 N1 C15 N2 . -179.4(2)
C14 N1 C15 S1 . 0.1(3)
C9 S1 C15 N2 . 179.7(2)
C9 S1 C15 N1 . 0.2(2)
